data_1550379
loop_
_publ_author_name
'Gupta, Saswata'
'Lin, Yongjia'
'Xia, Yuanzhi'
'Wink, Donald'
'Lee, Daesung'

_publ_section_title
;
 Alder-Ene Reactions Driven by High Steric Strain and Bond Angle
 Distortion to Form Benzocyclobutenes
;
_journal_name_full 'Chemical Science'
_journal_paper_doi 10.1039/C8SC04277B
_journal_year 2019
_chemical_absolute_configuration unk
_chemical_formula_sum 'C21 H24 O4'
_chemical_formula_weight 340.40
_space_group_IT_number 19
_symmetry_cell_setting orthorhombic
_symmetry_space_group_name_Hall 'P 2ac 2ab'
_symmetry_space_group_name_H-M 'P 21 21 21'
_atom_sites_solution_hydrogens geom
_atom_sites_solution_primary direct
_atom_sites_solution_secondary difmap
_audit_creation_method SHELXL-97
_audit_update_record
;
2018-05-17 deposited with the CCDC.
2018-12-19 downloaded from the CCDC.
;
_cell_angle_alpha 90.00
_cell_angle_beta 90.00
_cell_angle_gamma 90.00
_cell_formula_units_Z 4
_cell_length_a 6.2996(4)
_cell_length_b 14.6723(11)
_cell_length_c 19.1704(13)
_cell_measurement_reflns_used 9703
_cell_measurement_temperature 296(2)
_cell_measurement_theta_max 21.7459
_cell_measurement_theta_min 2.9687
_cell_volume 1771.9(2)
_computing_cell_refinement 'SAINT (Bruker)'
_computing_data_collection 'SMART (Bruker)'
_computing_data_reduction 'SAINT (Bruker)'
_computing_structure_refinement 'SHELXL-97 (Sheldrick, 1997)'
_computing_structure_solution 'SHELXS-97 (Sheldrick, 1990)'
_diffrn_ambient_temperature 296(2)
_diffrn_measured_fraction_theta_full 0.974
_diffrn_measured_fraction_theta_max 0.974
_diffrn_measurement_device_type CCD
_diffrn_radiation_monochromator graphite
_diffrn_radiation_source 'fine-focus sealed tube'
_diffrn_radiation_type MoK\a
_diffrn_radiation_wavelength 0.71073
_diffrn_reflns_av_R_equivalents 0.0495
_diffrn_reflns_av_sigmaI/netI 0.0405
_diffrn_reflns_limit_h_max 7
_diffrn_reflns_limit_h_min -7
_diffrn_reflns_limit_k_max 16
_diffrn_reflns_limit_k_min -17
_diffrn_reflns_limit_l_max 22
_diffrn_reflns_limit_l_min -22
_diffrn_reflns_number 23114
_diffrn_reflns_theta_full 24.79
_diffrn_reflns_theta_max 24.79
_diffrn_reflns_theta_min 1.75
_exptl_absorpt_coefficient_mu 0.087
_exptl_absorpt_correction_T_max 0.9828
_exptl_absorpt_correction_T_min 0.9659
_exptl_absorpt_correction_type multi-scan
_exptl_absorpt_process_details SADABS
_exptl_crystal_colour colorless
_exptl_crystal_density_diffrn 1.276
_exptl_crystal_density_method 'not measured'
_exptl_crystal_description block
_exptl_crystal_F_000 728
_exptl_crystal_size_max 0.40
_exptl_crystal_size_mid 0.30
_exptl_crystal_size_min 0.20
_refine_diff_density_max 0.178
_refine_diff_density_min -0.176
_refine_diff_density_rms 0.036
_refine_ls_abs_structure_details 'Flack H D (1983), Acta Cryst. A39, 876-881'
_refine_ls_abs_structure_Flack 0.6(15)
_refine_ls_extinction_coef 0.029(4)
_refine_ls_extinction_expression Fc^*^=kFc[1+0.001xFc^2^\l^3^/sin(2\q)]^-1/4^
_refine_ls_extinction_method SHELXL
_refine_ls_goodness_of_fit_ref 0.869
_refine_ls_hydrogen_treatment mixed
_refine_ls_matrix_type full
_refine_ls_number_parameters 233
_refine_ls_number_reflns 2927
_refine_ls_number_restraints 0
_refine_ls_restrained_S_all 0.869
_refine_ls_R_factor_all 0.0682
_refine_ls_R_factor_gt 0.0411
_refine_ls_shift/su_max 0.000
_refine_ls_shift/su_mean 0.000
_refine_ls_structure_factor_coef Fsqd
_refine_ls_weighting_details 'calc w=1/[\s^2^(Fo^2^)+(0.1000P)^2^+0.0000P] where P=(Fo^2^+2Fc^2^)/3'
_refine_ls_weighting_scheme calc
_refine_ls_wR_factor_gt 0.1031
_refine_ls_wR_factor_ref 0.1171
_reflns_number_gt 2282
_reflns_number_total 2927
_reflns_threshold_expression >2sigma(I)
_cod_data_source_file c8sc04277b2.cif
_cod_data_source_block Compound2o
_cod_database_code 1550379
_publ_contact_phone 312-413-7383
_publ_contact_fax 312-996-0431
_publ_contact_email dwink@uic.edu

loop_
_symmetry_equiv_pos_as_xyz
'x, y, z'
'-x+1/2, -y, z+1/2'
'-x, y+1/2, -z+1/2'
'x+1/2, -y+1/2, -z'

loop_
_atom_site_label
_atom_site_type_symbol
_atom_site_fract_x
_atom_site_fract_y
_atom_site_fract_z
_atom_site_U_iso_or_equiv
_atom_site_adp_type
_atom_site_occupancy
_atom_site_symmetry_multiplicity
_atom_site_calc_flag
_atom_site_refinement_flags
C1 C 0.6778(5) 0.2841(2) 0.93578(14) 0.0554(8) Uani 1 1 d .
O1 O 0.8165(3) 0.23601(16) 0.95836(11) 0.0664(6) Uani 1 1 d .
O2 O 0.6525(4) 0.36994(13) 0.96063(11) 0.0714(7) Uani 1 1 d .
C3 C 0.4735(6) 0.4137(2) 0.92857(16) 0.0723(10) Uani 1 1 d .
H3A H 0.5161 0.4700 0.9060 0.087 Uiso 1 1 calc R
H3B H 0.3651 0.4273 0.9630 0.087 Uiso 1 1 calc R
C4 C 0.3936(5) 0.34706(17) 0.87638(13) 0.0484(7) Uani 1 1 d .
C5 C 0.2275(4) 0.35720(17) 0.83056(13) 0.0480(7) Uani 1 1 d .
H5 H 0.1461 0.4099 0.8276 0.058 Uiso 1 1 calc R
C6 C 0.1936(4) 0.28193(16) 0.78961(12) 0.0369(6) Uani 1 1 d .
C7 C 0.0482(4) 0.24995(15) 0.73218(11) 0.0345(6) Uani 1 1 d .
H7 H -0.0946 0.2367 0.7498 0.041 Uiso 1 1 calc R
C8 C 0.0405(3) 0.30686(16) 0.66628(12) 0.0349(6) Uani 1 1 d .
C9 C 0.1842(4) 0.27424(16) 0.61049(12) 0.0381(6) Uani 1 1 d .
H9 H 0.1891 0.3124 0.5685 0.046 Uiso 1 1 calc R
C10 C 0.1544(4) 0.16974(16) 0.59700(11) 0.0350(6) Uani 1 1 d .
C11 C 0.3084(3) 0.15638(15) 0.66055(11) 0.0324(5) Uani 1 1 d .
H11 H 0.4076 0.1053 0.6559 0.039 Uiso 1 1 calc R
C12 C 0.1917(3) 0.16051(14) 0.72981(11) 0.0271(5) Uani 1 1 d .
O12 O 0.0904(2) 0.07634(11) 0.74074(8) 0.0368(4) Uani 1 1 d .
H12 H 0.0190 0.0789 0.7765 0.055 Uiso 1 1 calc R
C13 C 0.3145(3) 0.20186(15) 0.79222(11) 0.0303(5) Uani 1 1 d .
C14 C 0.4809(3) 0.18889(16) 0.83916(11) 0.0325(6) Uani 1 1 d .
C15 C 0.5161(4) 0.26760(17) 0.88083(12) 0.0421(7) Uani 1 1 d .
C16 C 0.5999(3) 0.09912(17) 0.84902(11) 0.0343(6) Uani 1 1 d .
O16 O 0.8249(2) 0.11360(13) 0.85476(9) 0.0462(5) Uani 1 1 d .
H16 H 0.8502 0.1436 0.8899 0.069 Uiso 1 1 calc R
C17 C 0.5162(5) 0.0540(2) 0.91521(13) 0.0533(8) Uani 1 1 d .
H17A H 0.5891 -0.0027 0.9226 0.080 Uiso 1 1 calc R
H17B H 0.3669 0.0426 0.9104 0.080 Uiso 1 1 calc R
H17C H 0.5401 0.0935 0.9543 0.080 Uiso 1 1 calc R
C18 C 0.5765(4) 0.03561(17) 0.78766(13) 0.0417(6) Uani 1 1 d .
H18A H 0.6345 0.0639 0.7467 0.063 Uiso 1 1 calc R
H18B H 0.4289 0.0226 0.7802 0.063 Uiso 1 1 calc R
H18C H 0.6513 -0.0201 0.7970 0.063 Uiso 1 1 calc R
C19 C -0.0813(5) 0.37930(18) 0.66137(16) 0.0533(7) Uani 1 1 d .
H19A H -0.0808 0.4139 0.6207 0.064 Uiso 1 1 calc R
H19B H -0.1679 0.3959 0.6985 0.064 Uiso 1 1 calc R
C20 C -0.0680(4) 0.13170(18) 0.59929(14) 0.0467(7) Uani 1 1 d .
H20A H -0.1466 0.1534 0.5597 0.070 Uiso 1 1 calc R
H20B H -0.1368 0.1512 0.6414 0.070 Uiso 1 1 calc R
H20C H -0.0622 0.0663 0.5982 0.070 Uiso 1 1 calc R
C21 C 0.2596(5) 0.14024(19) 0.52912(12) 0.0554(8) Uani 1 1 d .
H21A H 0.2494 0.0752 0.5244 0.083 Uiso 1 1 calc R
H21B H 0.4064 0.1579 0.5297 0.083 Uiso 1 1 calc R
H21C H 0.1894 0.1690 0.4905 0.083 Uiso 1 1 calc R
C22 C 0.4029(4) 0.25069(17) 0.64280(13) 0.0402(6) Uani 1 1 d .
H22A H 0.5184 0.2488 0.6094 0.048 Uiso 1 1 calc R
H22B H 0.4397 0.2871 0.6833 0.048 Uiso 1 1 calc R

loop_
_atom_site_aniso_label
_atom_site_aniso_U_11
_atom_site_aniso_U_22
_atom_site_aniso_U_33
_atom_site_aniso_U_23
_atom_site_aniso_U_13
_atom_site_aniso_U_12
C1 0.070(2) 0.0584(19) 0.0378(15) 0.0008(14) -0.0069(14) -0.0228(17)
O1 0.0675(13) 0.0837(15) 0.0480(11) -0.0091(11) -0.0216(11) -0.0070(13)
O2 0.1056(18) 0.0539(13) 0.0548(12) -0.0122(10) -0.0234(13) -0.0257(13)
C3 0.118(3) 0.0418(17) 0.0572(17) -0.0020(15) -0.026(2) -0.014(2)
C4 0.0776(19) 0.0315(15) 0.0361(14) -0.0026(12) -0.0017(14) -0.0097(14)
C5 0.0719(18) 0.0320(14) 0.0400(14) -0.0059(12) -0.0010(14) 0.0027(13)
C6 0.0430(13) 0.0350(14) 0.0327(13) -0.0014(11) 0.0055(11) -0.0001(12)
C7 0.0311(12) 0.0351(14) 0.0374(13) -0.0036(11) 0.0048(10) 0.0030(11)
C8 0.0335(12) 0.0297(14) 0.0415(13) -0.0040(11) -0.0091(11) 0.0014(11)
C9 0.0403(14) 0.0375(14) 0.0364(13) 0.0115(10) -0.0013(11) 0.0002(12)
C10 0.0384(14) 0.0381(13) 0.0284(12) 0.0013(10) -0.0020(10) 0.0081(11)
C11 0.0298(11) 0.0347(13) 0.0326(12) 0.0022(10) 0.0016(10) 0.0059(10)
C12 0.0246(11) 0.0247(11) 0.0320(12) -0.0011(9) 0.0015(9) -0.0022(10)
O12 0.0357(9) 0.0340(9) 0.0406(9) 0.0021(8) 0.0040(7) -0.0060(8)
C13 0.0330(12) 0.0288(12) 0.0291(12) 0.0004(10) 0.0040(11) -0.0016(11)
C14 0.0366(12) 0.0352(14) 0.0257(11) 0.0039(11) 0.0059(11) -0.0087(11)
C15 0.0552(16) 0.0441(16) 0.0268(12) -0.0001(12) -0.0015(12) -0.0149(13)
C16 0.0283(12) 0.0433(14) 0.0311(12) 0.0055(11) -0.0004(10) -0.0039(11)
O16 0.0317(10) 0.0686(13) 0.0384(10) -0.0032(8) -0.0020(7) -0.0062(9)
C17 0.0579(17) 0.0533(18) 0.0487(16) 0.0180(13) 0.0102(14) -0.0028(14)
C18 0.0366(13) 0.0406(15) 0.0481(15) -0.0009(12) -0.0033(12) 0.0048(12)
C19 0.0627(17) 0.0432(16) 0.0539(15) -0.0040(14) -0.0124(15) 0.0150(14)
C20 0.0442(15) 0.0482(16) 0.0478(15) -0.0049(13) -0.0154(12) -0.0007(13)
C21 0.0676(18) 0.0644(19) 0.0341(14) -0.0016(13) -0.0029(14) 0.0215(16)
C22 0.0342(13) 0.0487(15) 0.0376(13) 0.0108(12) 0.0051(11) -0.0021(12)

loop_
_atom_type_symbol
_atom_type_description
_atom_type_scat_dispersion_real
_atom_type_scat_dispersion_imag
_atom_type_scat_source
C C 0.0033 0.0016 'International Tables Vol C Tables 4.2.6.8 and 6.1.1.4'
H H 0.0000 0.0000 'International Tables Vol C Tables 4.2.6.8 and 6.1.1.4'
O O 0.0106 0.0060 'International Tables Vol C Tables 4.2.6.8 and 6.1.1.4'

loop_
_geom_angle_atom_site_label_1
_geom_angle_atom_site_label_2
_geom_angle_atom_site_label_3
_geom_angle
O1 C1 O2 120.2(3)
O1 C1 C15 131.1(3)
O2 C1 C15 108.6(3)
C1 O2 C3 110.9(2)
O2 C3 C4 105.0(2)
C5 C4 C15 123.3(2)
C5 C4 C3 128.1(3)
C15 C4 C3 108.7(3)
C6 C5 C4 113.4(2)
C5 C6 C13 124.8(2)
C5 C6 C7 139.7(2)
C13 C6 C7 95.48(18)
C6 C7 C8 117.19(19)
C6 C7 C12 86.12(16)
C8 C7 C12 116.61(17)
C19 C8 C9 124.5(2)
C19 C8 C7 121.6(2)
C9 C8 C7 113.88(19)
C8 C9 C22 109.1(2)
C8 C9 C10 111.26(19)
C22 C9 C10 87.37(18)
C20 C10 C21 108.9(2)
C20 C10 C9 117.9(2)
C21 C10 C9 111.6(2)
C20 C10 C11 120.3(2)
C21 C10 C11 111.03(19)
C9 C10 C11 85.43(17)
C12 C11 C22 110.09(18)
C12 C11 C10 112.00(17)
C22 C11 C10 87.43(17)
O12 C12 C11 108.36(17)
O12 C12 C13 117.12(17)
C11 C12 C13 116.70(16)
O12 C12 C7 117.49(16)
C11 C12 C7 109.40(17)
C13 C12 C7 86.49(15)
C14 C13 C6 123.1(2)
C14 C13 C12 145.1(2)
C6 C13 C12 91.69(17)
C13 C14 C15 111.6(2)
C13 C14 C16 124.5(2)
C15 C14 C16 123.7(2)
C4 C15 C14 123.8(2)
C4 C15 C1 106.6(2)
C14 C15 C1 129.6(3)
O16 C16 C18 104.30(19)
O16 C16 C17 109.94(19)
C18 C16 C17 110.3(2)
O16 C16 C14 111.5(2)
C18 C16 C14 112.88(18)
C17 C16 C14 107.96(19)
C11 C22 C9 86.86(17)

loop_
_geom_bond_atom_site_label_1
_geom_bond_atom_site_label_2
_geom_bond_distance
C1 O1 1.204(4)
C1 O2 1.356(4)
C1 C15 1.485(4)
O2 C3 1.436(4)
C3 C4 1.487(4)
C4 C5 1.374(4)
C4 C15 1.401(4)
C5 C6 1.372(3)
C6 C13 1.401(3)
C6 C7 1.507(3)
C7 C8 1.515(3)
C7 C12 1.594(3)
C8 C19 1.314(3)
C8 C9 1.481(3)
C9 C22 1.550(3)
C9 C10 1.566(3)
C10 C20 1.509(4)
C10 C21 1.523(3)
C10 C11 1.569(3)
C11 C12 1.519(3)
C11 C22 1.544(3)
C12 O12 1.406(3)
C12 C13 1.549(3)
C13 C14 1.395(3)
C14 C15 1.422(3)
C14 C16 1.527(3)
C16 O16 1.438(3)
C16 C18 1.508(3)
C16 C17 1.525(3)
